data_4513607
loop_
_publ_author_name
'Condello, Francesca'
'Garau, Federica'
'Lanza, Arianna'
'Monari, Magda'
'Nestola, Fabrizio'
'Pandolfo, Luciano'
'Pettinari, Claudio'

_publ_section_title
;
 Synthesis and Structural Characterizations of New Coordination Polymers
 Generated by the Interaction Between the Trinuclear Triangular SBU
 [Cu3(\m3-OH)(\m-pz)3]2+and 4,4&#x2032;-Bipyridine. 3\%
;
_journal_issue 10
_journal_name_full 'Crystal Growth &amp; Design'
_journal_page_first 4854
_journal_paper_doi 10.1021/acs.cgd.5b00661
_journal_volume 15
_journal_year 2015
_chemical_formula_sum 'C31 H42 Cu3 N8 O6'
_chemical_formula_weight 813.35
_chemical_name_systematic
;
 ?
;
_space_group_IT_number 2
_symmetry_cell_setting triclinic
_symmetry_space_group_name_Hall '-P 1'
_symmetry_space_group_name_H-M 'P -1'
_atom_sites_solution_hydrogens geom
_atom_sites_solution_primary direct
_atom_sites_solution_secondary difmap
_audit_creation_method SHELXL-97
_cell_angle_alpha 62.927(6)
_cell_angle_beta 65.953(7)
_cell_angle_gamma 70.069(7)
_cell_formula_units_Z 2
_cell_length_a 12.486(8)
_cell_length_b 12.753(8)
_cell_length_c 13.882(9)
_cell_measurement_reflns_used 3106
_cell_measurement_temperature 296(2)
_cell_measurement_theta_max 24.10
_cell_measurement_theta_min 2.81
_cell_volume 1764(2)
_computing_cell_refinement 'Bruker SAINT'
_computing_data_collection 'Bruker APEX2'
_computing_data_reduction 'Bruker SAINT'
_computing_molecular_graphics Mercury
_computing_publication_material 'Bruker SHELXTL'
_computing_structure_refinement 'SHELXL-97 (Sheldrick, 2008)'
_computing_structure_solution 'SHELXS-97 (Sheldrick, 2008)'
_diffrn_ambient_temperature 296(2)
_diffrn_measured_fraction_theta_full 0.989
_diffrn_measured_fraction_theta_max 0.989
_diffrn_measurement_device_type 'Bruker APEX-II CCD'
_diffrn_measurement_method '\f and \w scans'
_diffrn_radiation_monochromator graphite
_diffrn_radiation_source 'fine-focus sealed tube'
_diffrn_radiation_type MoK\a
_diffrn_radiation_wavelength 0.71073
_diffrn_reflns_av_R_equivalents 0.0809
_diffrn_reflns_av_sigmaI/netI 0.1098
_diffrn_reflns_limit_h_max 14
_diffrn_reflns_limit_h_min -14
_diffrn_reflns_limit_k_max 14
_diffrn_reflns_limit_k_min -14
_diffrn_reflns_limit_l_max 16
_diffrn_reflns_limit_l_min -16
_diffrn_reflns_number 14019
_diffrn_reflns_theta_full 24.71
_diffrn_reflns_theta_max 24.71
_diffrn_reflns_theta_min 1.73
_exptl_absorpt_coefficient_mu 1.845
_exptl_absorpt_correction_T_max 0.865
_exptl_absorpt_correction_T_min 0.567
_exptl_absorpt_correction_type multi-scan
_exptl_absorpt_process_details SADABS
_exptl_crystal_colour blue
_exptl_crystal_density_diffrn 1.531
_exptl_crystal_density_method 'not measured'
_exptl_crystal_description platelet
_exptl_crystal_F_000 838
_exptl_crystal_size_max 0.27
_exptl_crystal_size_mid 0.20
_exptl_crystal_size_min 0.10
_refine_diff_density_max 1.625
_refine_diff_density_min -1.772
_refine_diff_density_rms 0.193
_refine_ls_extinction_method none
_refine_ls_goodness_of_fit_ref 1.045
_refine_ls_hydrogen_treatment mixed
_refine_ls_matrix_type full
_refine_ls_number_parameters 419
_refine_ls_number_reflns 5940
_refine_ls_number_restraints 156
_refine_ls_restrained_S_all 1.044
_refine_ls_R_factor_all 0.1626
_refine_ls_R_factor_gt 0.0937
_refine_ls_shift/su_max 0.004
_refine_ls_shift/su_mean 0.002
_refine_ls_structure_factor_coef Fsqd
_refine_ls_weighting_details 'calc w=1/[\s^2^(Fo^2^)+(0.1912P)^2^+0.0000P] where P=(Fo^2^+2Fc^2^)/3'
_refine_ls_weighting_scheme calc
_refine_ls_wR_factor_gt 0.2506
_refine_ls_wR_factor_ref 0.3121
_reflns_number_gt 3120
_reflns_number_total 5940
_reflns_threshold_expression >2\s(I)
_cod_data_source_file cg5b00661_si_002.cif
_cod_data_source_block comp5
_cod_depositor_comments 'Adding full bibliography for 4513604--4513608.cif.'
_cod_original_sg_symbol_H-M P-1
_cod_database_code 4513607

loop_
_symmetry_equiv_pos_as_xyz
'x, y, z'
'-x, -y, -z'

loop_
_atom_site_label
_atom_site_type_symbol
_atom_site_fract_x
_atom_site_fract_y
_atom_site_fract_z
_atom_site_U_iso_or_equiv
_atom_site_adp_type
_atom_site_occupancy
_atom_site_symmetry_multiplicity
_atom_site_calc_flag
_atom_site_refinement_flags
Cu1 Cu 0.11563(12) 0.87994(11) 0.99840(11) 0.0480(5) Uani 1 1 d DU
Cu2 Cu 0.13707(13) 0.58734(11) 1.06175(11) 0.0488(5) Uani 1 1 d DU
Cu3 Cu 0.27187(12) 0.74327(11) 0.80868(11) 0.0487(5) Uani 1 1 d DU
O1 O 0.1331(6) 0.7542(6) 0.9452(6) 0.0434(15) Uani 1 1 d DU
H111 H 0.0649(8) 0.7716(9) 0.9234(9) 0.052 Uiso 1 1 d D
N6 N 0.2347(9) 0.9515(8) 0.8585(8) 0.053(2) Uani 1 1 d U
N3 N 0.1707(9) 0.5310(7) 0.9420(8) 0.052(2) Uani 1 1 d U
N4 N 0.2306(8) 0.5967(8) 0.8360(8) 0.050(2) Uani 1 1 d U
N2 N 0.0669(10) 0.6542(8) 1.1810(8) 0.058(2) Uani 1 1 d U
N1 N 0.0515(9) 0.7729(8) 1.1541(8) 0.056(2) Uani 1 1 d U
N5 N 0.3066(8) 0.8883(8) 0.7903(8) 0.053(2) Uani 1 1 d U
C3 C 0.0216(14) 0.6067(11) 1.2924(11) 0.073(4) Uani 1 1 d U
H3 H 0.0244 0.5250 1.3340 0.087 Uiso 1 1 calc R
C9 C 0.2687(13) 1.0559(11) 0.8151(12) 0.071(4) Uani 1 1 d U
H9 H 0.2324 1.1163 0.8445 0.086 Uiso 1 1 calc R
C7 C 0.3838(13) 0.9544(12) 0.7063(12) 0.073(4) Uani 1 1 d U
H7 H 0.4415 0.9327 0.6469 0.087 Uiso 1 1 calc R
C2 C -0.0301(15) 0.6938(14) 1.3384(12) 0.090(5) Uani 1 1 d U
H2 H -0.0713 0.6851 1.4137 0.108 Uiso 1 1 calc R
C1 C -0.0069(13) 0.7944(12) 1.2486(10) 0.068(3) Uani 1 1 d U
H1 H -0.0292 0.8702 1.2523 0.082 Uiso 1 1 calc R
C8 C 0.3661(14) 1.0610(12) 0.7196(13) 0.087(5) Uani 1 1 d U
H8 H 0.4099 1.1220 0.6745 0.104 Uiso 1 1 calc R
C6 C 0.2541(12) 0.5393(11) 0.7690(11) 0.060(3) Uani 1 1 d U
H6 H 0.2938 0.5663 0.6916 0.073 Uiso 1 1 calc R
C4 C 0.1614(11) 0.4321(9) 0.9376(11) 0.056(3) Uani 1 1 d U
H4 H 0.1256 0.3705 0.9993 0.068 Uiso 1 1 calc R
C5 C 0.2120(12) 0.4350(10) 0.8294(12) 0.064(3) Uani 1 1 d U
H5 H 0.2169 0.3782 0.8025 0.077 Uiso 1 1 calc R
N7 N 0.1445(9) 0.4171(7) 1.1783(8) 0.051(2) Uani 1 1 d U
C24 C 0.1590(11) 0.1939(10) 1.3541(10) 0.056(3) Uani 1 1 d U
C25 C 0.1702(11) 0.0804(10) 1.4484(9) 0.051(3) Uani 1 1 d U
C31 C 0.0501(12) 0.3646(10) 1.2414(11) 0.064(3) Uani 1 1 d U
H31 H -0.0219 0.4040 1.2251 0.076 Uiso 1 1 calc R
C23 C 0.2572(12) 0.2503(10) 1.2858(11) 0.064(3) Uani 1 1 d U
H23 H 0.3307 0.2139 1.2995 0.077 Uiso 1 1 calc R
C30 C 0.0531(12) 0.2536(10) 1.3309(11) 0.064(3) Uani 1 1 d U
H30 H -0.0155 0.2210 1.3738 0.077 Uiso 1 1 calc R
C29 C 0.0819(12) 0.0532(11) 1.5504(10) 0.059(3) Uani 1 1 d U
H29 H 0.0086 0.1056 1.5598 0.071 Uiso 1 1 calc R
C22 C 0.2460(12) 0.3596(11) 1.1982(11) 0.067(3) Uani 1 1 d U
H22 H 0.3135 0.3934 1.1518 0.080 Uiso 1 1 calc R
C26 C 0.2753(13) -0.0050(11) 1.4442(10) 0.067(3) Uani 1 1 d U
H26 H 0.3389 0.0069 1.3775 0.080 Uiso 1 1 calc R
O5 O 0.5107(9) 0.5739(10) 0.8294(10) 0.087(3) Uani 1 1 d U
O4 O 0.4270(7) 0.7114(7) 0.6988(7) 0.062(2) Uani 1 1 d U
O2 O 0.0662(7) 1.0198(6) 1.0436(7) 0.0517(18) Uani 1 1 d U
O3 O 0.0744(7) 1.1530(7) 1.0982(7) 0.055(2) Uani 1 1 d U
N8 N 0.1986(11) -0.1299(9) 1.6366(9) 0.066(3) Uani 1 1 d U
C28 C 0.1019(13) -0.0509(11) 1.6380(10) 0.066(3) Uani 1 1 d U
H28 H 0.0394 -0.0662 1.7054 0.079 Uiso 1 1 calc R
C27 C 0.2857(13) -0.1067(12) 1.5379(12) 0.076(4) Uani 1 1 d U
H27 H 0.3570 -0.1624 1.5325 0.091 Uiso 1 1 calc R
C10 C 0.1165(10) 1.0573(9) 1.0836(10) 0.050(2) Uani 1 1 d U
C11 C 0.2258(12) 0.9754(12) 1.1157(13) 0.075(4) Uani 1 1 d U
H11A H 0.2737 0.9398 1.0589 0.090 Uiso 1 1 calc R
H11B H 0.2012 0.9109 1.1875 0.090 Uiso 1 1 calc R
C12 C 0.304(2) 1.038(3) 1.127(2) 0.161(6) Uani 1 1 d U
H12B H 0.2547 1.0788 1.1791 0.193 Uiso 1 1 calc R
H12A H 0.3652 0.9774 1.1590 0.193 Uiso 1 1 calc R
C13 C 0.363(2) 1.127(2) 1.017(3) 0.182(8) Uani 1 1 d U
H13A H 0.4042 1.0886 0.9617 0.218 Uiso 1 1 calc R
H13B H 0.3024 1.1928 0.9900 0.218 Uiso 1 1 calc R
C14 C 0.452(3) 1.176(4) 1.026(3) 0.236(12) Uani 1 1 d U
H14B H 0.4121 1.2178 1.0780 0.284 Uiso 1 1 calc R
H14A H 0.5135 1.1108 1.0536 0.284 Uiso 1 1 calc R
C15 C 0.507(2) 1.259(2) 0.912(3) 0.217(13) Uani 1 1 d U
H15B H 0.5461 1.2169 0.8609 0.326 Uiso 1 1 calc R
H15A H 0.5644 1.2897 0.9166 0.326 Uiso 1 1 calc R
H15C H 0.4461 1.3239 0.8859 0.326 Uiso 1 1 calc R
C16 C 0.5118(12) 0.6279(13) 0.7306(12) 0.068(3) Uani 1 1 d DU
C17 C 0.6177(17) 0.6046(19) 0.6366(18) 0.138(5) Uani 1 1 d DU
H17B H 0.6784 0.5436 0.6692 0.166 Uiso 1 1 calc R
H17A H 0.6500 0.6774 0.5896 0.166 Uiso 1 1 calc R
C18 C 0.5942(16) 0.5639(15) 0.5609(14) 0.138(5) Uani 1 1 d DU
H18A H 0.6567 0.5787 0.4899 0.166 Uiso 1 1 calc R
H18B H 0.5202 0.6104 0.5456 0.166 Uiso 1 1 calc R
C19 C 0.5875(14) 0.4298(16) 0.615(2) 0.161(6) Uani 1 1 d DU
H19A H 0.5403 0.4167 0.5821 0.193 Uiso 1 1 calc R
H19B H 0.5459 0.4098 0.6955 0.193 Uiso 1 1 calc R
C20 C 0.7103(16) 0.3430(15) 0.600(2) 0.182(8) Uani 1 1 d DU
H20B H 0.7302 0.3089 0.6705 0.218 Uiso 1 1 calc R
H20A H 0.7027 0.2776 0.5874 0.218 Uiso 1 1 calc R
C21 C 0.8133(15) 0.400(2) 0.504(2) 0.236(12) Uani 1 1 d DU
H21A H 0.8714 0.3408 0.4762 0.354 Uiso 1 1 calc R
H21B H 0.8487 0.4322 0.5306 0.354 Uiso 1 1 calc R
H21C H 0.7839 0.4623 0.4439 0.354 Uiso 1 1 calc R
O6 O 0.3396(8) 0.5907(8) 1.0227(8) 0.071(2) Uani 1 1 d DU
H66W H 0.392(10) 0.576(13) 0.961(7) 0.086 Uiso 1 1 d D
H6W H 0.397(9) 0.548(11) 1.055(11) 0.086 Uiso 1 1 d D

loop_
_atom_site_aniso_label
_atom_site_aniso_U_11
_atom_site_aniso_U_22
_atom_site_aniso_U_33
_atom_site_aniso_U_23
_atom_site_aniso_U_13
_atom_site_aniso_U_12
Cu1 0.0623(9) 0.0278(7) 0.0511(9) -0.0107(6) -0.0139(7) -0.0148(6)
Cu2 0.0683(10) 0.0255(7) 0.0484(9) -0.0054(6) -0.0194(7) -0.0135(6)
Cu3 0.0594(9) 0.0327(7) 0.0485(9) -0.0104(6) -0.0141(7) -0.0116(6)
O1 0.053(4) 0.026(3) 0.050(4) -0.008(3) -0.017(3) -0.013(3)
N6 0.068(6) 0.033(4) 0.053(5) -0.009(4) -0.014(4) -0.017(4)
N3 0.072(6) 0.028(4) 0.055(4) -0.010(4) -0.020(5) -0.013(4)
N4 0.064(6) 0.037(4) 0.053(5) -0.015(4) -0.025(4) -0.010(4)
N2 0.092(7) 0.036(4) 0.050(4) -0.011(3) -0.021(5) -0.023(5)
N1 0.078(7) 0.040(4) 0.043(4) -0.008(3) -0.008(5) -0.025(5)
N5 0.059(6) 0.034(4) 0.053(5) -0.009(4) -0.009(4) -0.016(4)
C3 0.118(12) 0.040(6) 0.051(6) -0.004(5) -0.013(7) -0.038(7)
C9 0.095(10) 0.047(7) 0.075(9) -0.019(6) -0.014(6) -0.036(6)
C7 0.087(9) 0.061(8) 0.063(8) -0.019(6) -0.003(6) -0.036(7)
C2 0.128(13) 0.080(9) 0.047(6) -0.024(6) 0.004(8) -0.039(9)
C1 0.107(11) 0.053(6) 0.048(6) -0.019(5) -0.021(6) -0.024(7)
C8 0.104(11) 0.056(8) 0.089(10) -0.019(7) 0.002(7) -0.051(8)
C6 0.076(8) 0.054(7) 0.058(6) -0.026(5) -0.025(6) -0.007(6)
C4 0.075(8) 0.026(5) 0.075(7) -0.014(5) -0.031(6) -0.016(5)
C5 0.090(10) 0.037(6) 0.081(8) -0.024(6) -0.040(7) -0.008(6)
N7 0.066(5) 0.026(4) 0.056(5) -0.006(3) -0.023(5) -0.012(4)
C24 0.073(7) 0.041(6) 0.046(6) -0.007(4) -0.016(5) -0.017(5)
C25 0.082(7) 0.040(5) 0.035(5) -0.009(4) -0.022(5) -0.015(4)
C31 0.066(7) 0.043(6) 0.069(8) -0.001(5) -0.026(6) -0.016(5)
C23 0.076(7) 0.044(6) 0.064(8) 0.002(5) -0.033(6) -0.018(5)
C30 0.072(7) 0.034(6) 0.069(8) -0.006(5) -0.020(6) -0.012(5)
C29 0.076(7) 0.048(6) 0.045(6) -0.008(5) -0.016(5) -0.017(5)
C22 0.068(7) 0.045(6) 0.068(8) 0.003(5) -0.021(6) -0.020(5)
C26 0.091(8) 0.047(6) 0.044(6) -0.012(5) -0.014(6) -0.007(5)
O5 0.078(6) 0.091(7) 0.095(6) -0.021(6) -0.045(6) -0.013(5)
O4 0.065(5) 0.052(5) 0.055(5) -0.014(4) -0.010(3) -0.012(4)
O2 0.059(5) 0.034(4) 0.061(5) -0.017(3) -0.017(4) -0.011(3)
O3 0.064(5) 0.043(4) 0.067(5) -0.025(4) -0.020(4) -0.015(3)
N8 0.098(8) 0.039(5) 0.047(5) -0.007(4) -0.021(5) -0.011(5)
C28 0.090(8) 0.052(7) 0.041(6) -0.007(5) -0.014(6) -0.018(6)
C27 0.087(9) 0.046(7) 0.067(8) -0.010(5) -0.023(6) 0.004(6)
C10 0.055(6) 0.035(5) 0.055(7) -0.016(5) -0.008(5) -0.015(4)
C11 0.076(8) 0.059(8) 0.088(10) -0.026(7) -0.039(7) 0.005(5)
C12 0.145(10) 0.179(12) 0.229(16) -0.101(11) -0.103(11) -0.018(8)
C13 0.138(11) 0.128(11) 0.31(2) -0.051(13) -0.126(13) -0.036(7)
C14 0.170(14) 0.36(3) 0.30(2) -0.21(2) -0.035(16) -0.118(18)
C15 0.108(17) 0.101(17) 0.46(4) -0.10(2) -0.10(2) -0.019(11)
C16 0.060(6) 0.064(8) 0.091(8) -0.037(7) -0.031(6) -0.005(6)
C17 0.105(9) 0.174(11) 0.154(11) -0.115(10) -0.013(8) -0.004(8)
C18 0.105(9) 0.174(11) 0.154(11) -0.115(10) -0.013(8) -0.004(8)
C19 0.145(10) 0.179(12) 0.229(16) -0.101(11) -0.103(11) -0.018(8)
C20 0.138(11) 0.128(11) 0.31(2) -0.051(13) -0.126(13) -0.036(7)
C21 0.170(14) 0.36(3) 0.30(2) -0.21(2) -0.035(16) -0.118(18)
O6 0.069(5) 0.057(5) 0.081(7) -0.009(5) -0.033(4) -0.014(4)

loop_
_atom_type_symbol
_atom_type_description
_atom_type_scat_dispersion_real
_atom_type_scat_dispersion_imag
_atom_type_scat_source
C C 0.0033 0.0016 'International Tables Vol C Tables 4.2.6.8 and 6.1.1.4'
H H 0.0000 0.0000 'International Tables Vol C Tables 4.2.6.8 and 6.1.1.4'
N N 0.0061 0.0033 'International Tables Vol C Tables 4.2.6.8 and 6.1.1.4'
O O 0.0106 0.0060 'International Tables Vol C Tables 4.2.6.8 and 6.1.1.4'
Cu Cu 0.3201 1.2651 'International Tables Vol C Tables 4.2.6.8 and 6.1.1.4'

loop_
_geom_angle_atom_site_label_1
_geom_angle_atom_site_label_2
_geom_angle_atom_site_label_3
_geom_angle
_geom_angle_site_symmetry_3
N6 Cu1 N1 158.2(4) .
N6 Cu1 O1 89.4(3) .
N1 Cu1 O1 89.0(3) .
N6 Cu1 O2 93.7(3) .
N1 Cu1 O2 92.5(4) .
O1 Cu1 O2 167.9(3) .
N6 Cu1 O2 103.4(3) 2_577
N1 Cu1 O2 98.4(4) 2_577
O1 Cu1 O2 91.9(3) 2_577
O2 Cu1 O2 76.0(3) 2_577
N3 Cu2 N2 167.3(4) .
N3 Cu2 O1 88.1(3) .
N2 Cu2 O1 89.3(3) .
N3 Cu2 N7 91.4(4) .
N2 Cu2 N7 91.5(4) .
O1 Cu2 N7 178.9(4) .
N3 Cu2 O6 94.3(4) .
N2 Cu2 O6 97.8(4) .
O1 Cu2 O6 84.4(3) .
N7 Cu2 O6 94.7(4) .
N5 Cu3 N4 176.6(4) .
N5 Cu3 O4 91.0(4) .
N4 Cu3 O4 92.0(4) .
N5 Cu3 O1 89.3(3) .
N4 Cu3 O1 87.4(3) .
O4 Cu3 O1 167.6(3) .
Cu1 O1 Cu2 115.7(3) .
Cu1 O1 Cu3 116.9(3) .
Cu2 O1 Cu3 106.0(3) .
C9 N6 N5 108.2(10) .
C9 N6 Cu1 131.1(9) .
N5 N6 Cu1 120.5(7) .
C4 N3 N4 107.3(9) .
C4 N3 Cu2 135.5(8) .
N4 N3 Cu2 116.7(6) .
C6 N4 N3 107.8(9) .
C6 N4 Cu3 132.1(9) .
N3 N4 Cu3 120.1(7) .
C3 N2 N1 106.5(10) .
C3 N2 Cu2 133.0(8) .
N1 N2 Cu2 120.4(7) .
C1 N1 N2 107.6(9) .
C1 N1 Cu1 131.0(8) .
N2 N1 Cu1 121.3(8) .
C7 N5 N6 107.7(10) .
C7 N5 Cu3 129.7(9) .
N6 N5 Cu3 121.6(7) .
N2 C3 C2 111.1(11) .
N6 C9 C8 109.6(12) .
N5 C7 C8 110.1(13) .
C1 C2 C3 103.1(12) .
N1 C1 C2 111.7(12) .
C9 C8 C7 104.2(11) .
N4 C6 C5 110.3(12) .
N3 C4 C5 109.8(11) .
C4 C5 C6 104.8(11) .
C22 N7 C31 118.1(10) .
C22 N7 Cu2 117.7(8) .
C31 N7 Cu2 124.0(8) .
C30 C24 C23 116.7(11) .
C30 C24 C25 122.8(11) .
C23 C24 C25 120.4(11) .
C29 C25 C26 115.0(10) .
C29 C25 C24 122.9(11) .
C26 C25 C24 121.9(11) .
N7 C31 C30 123.5(12) .
C22 C23 C24 120.5(12) .
C24 C30 C31 118.7(12) .
C28 C29 C25 119.7(12) .
N7 C22 C23 122.4(12) .
C27 C26 C25 120.3(12) .
C16 O4 Cu3 121.4(8) .
C10 O2 Cu1 131.9(7) .
C10 O2 Cu1 124.1(7) 2_577
Cu1 O2 Cu1 104.0(3) 2_577
C28 N8 C27 115.4(11) .
N8 C28 C29 126.3(13) .
N8 C27 C26 123.3(13) .
O3 C10 O2 121.5(11) .
O3 C10 C11 122.0(11) .
O2 C10 C11 116.4(10) .
C10 C11 C12 114.0(14) .
C13 C12 C11 114(2) .
C14 C13 C12 114(3) .
C15 C14 C13 109(3) .
O5 C16 O4 123.8(12) .
O5 C16 C17 121.3(15) .
O4 C16 C17 114.8(14) .
C16 C17 C18 115.5(13) .
C17 C18 C19 112.5(12) .
C18 C19 C20 114.9(10) .
C21 C20 C19 114.9(11) .

loop_
_geom_bond_atom_site_label_1
_geom_bond_atom_site_label_2
_geom_bond_distance
_geom_bond_site_symmetry_2
Cu1 N6 1.942(9) .
Cu1 N1 1.956(9) .
Cu1 O1 1.967(7) .
Cu1 O2 1.977(7) .
Cu1 O2 2.356(8) 2_577
Cu2 N3 1.942(9) .
Cu2 N2 1.957(10) .
Cu2 O1 2.002(6) .
Cu2 N7 2.032(8) .
Cu2 O6 2.372(9) .
Cu3 N5 1.924(9) .
Cu3 N4 1.937(9) .
Cu3 O4 1.966(8) .
Cu3 O1 2.003(7) .
N6 C9 1.328(14) .
N6 N5 1.364(13) .
N3 C4 1.335(13) .
N3 N4 1.355(12) .
N4 C6 1.318(15) .
N2 C3 1.321(15) .
N2 N1 1.346(12) .
N1 C1 1.319(15) .
N5 C7 1.320(15) .
C3 C2 1.371(19) .
C9 C8 1.378(19) .
C7 C8 1.386(18) .
C2 C1 1.337(18) .
C6 C5 1.360(17) .
C4 C5 1.359(18) .
N7 C22 1.299(15) .
N7 C31 1.329(15) .
C24 C30 1.367(17) .
C24 C23 1.397(17) .
C24 C25 1.454(15) .
C25 C29 1.372(16) .
C25 C26 1.391(17) .
C31 C30 1.396(16) .
C23 C22 1.380(16) .
C29 C28 1.362(16) .
C26 C27 1.371(17) .
O5 C16 1.219(15) .
O4 C16 1.279(15) .
O2 C10 1.289(13) .
O2 Cu1 2.356(8) 2_577
O3 C10 1.228(12) .
N8 C28 1.281(16) .
N8 C27 1.335(17) .
C10 C11 1.501(17) .
C11 C12 1.54(2) .
C12 C13 1.49(3) .
C13 C14 1.51(3) .
C14 C15 1.47(4) .
C16 C17 1.49(2) .
C17 C18 1.520(10) .
C18 C19 1.540(10) .
C19 C20 1.553(9) .
C20 C21 1.524(10) .
